data_2002912
loop_
_publ_author_name
'Womersley, M. N.'
'Thomas, P. A.'
'Corker, D. L.'

_publ_section_title
;
 Investigation of the Cs~<i>x~</i>Rb~1{-~<i>x</i>}TiOAsO~4~ Series. I.
 Crystal Structure Analysis and Pseudo-symmetry
;
_journal_issue 5
_journal_name_full 'Acta Crystallographica Section B'
_journal_page_first 635
_journal_page_last 644
_journal_paper_doi 10.1107/S0108768198002985
_journal_volume 54
_journal_year 1998
_chemical_formula_moiety 'Rb0.60 Cs1.40 Ti2 As2 O10 '
_chemical_formula_sum 'As2 Cs1.4 O10 Rb0.6 Ti2'
_chemical_formula_weight 644.36
_chemical_name_systematic
;
Cs(0.71)Rb(0.29)TiOAsO4
;
_space_group_IT_number 33
_symmetry_cell_setting orthorhombic
_symmetry_space_group_name_Hall 'P 2c -2n'
_symmetry_space_group_name_H-M 'P n a 21'
_audit_creation_method CRYSTALS
_cell_angle_alpha 90.0
_cell_angle_beta 90.0
_cell_angle_gamma 90.0
_cell_formula_units_Z 4
_cell_length_a 13.4300(10)
_cell_length_b 6.8000(10)
_cell_length_c 10.762(2)
_cell_measurement_reflns_used 89
_cell_measurement_temperature 153
_cell_measurement_theta_max 28
_cell_measurement_theta_min 0
_cell_volume 982.8(2)
_computing_cell_refinement ' Siemens SMART CCD '
_computing_data_collection ' Siemens SMART CCD '
_computing_data_reduction ' CRYSTALS Issue 10 '
_computing_molecular_graphics
;
 CAMERON (Watkin, Prout & Pearce,  1996)
;
_computing_publication_material
;
CRYSTALS Issue 10 (Watkin, Prout, Carruthers & Betteridge, 1996)
;
_computing_structure_refinement
;
CRYSTALS Issue 10 (Watkin, Prout, Carruthers & Betteridge, 1996)
;
_computing_structure_solution
;
CRYSTALS Issue 10 (Watkin, Prout, Carruthers & Betteridge, 1996)
;
_diffrn_ambient_temperature 153
_diffrn_detector_area_resol_mean 512
_diffrn_measurement_device_type ' Siemens SMART CCD '
_diffrn_radiation_monochromator graphite
_diffrn_radiation_type 'Mo K\a'
_diffrn_radiation_wavelength 0.71073
_diffrn_reflns_av_R_equivalents 0.034
_diffrn_reflns_limit_h_max 35
_diffrn_reflns_limit_h_min -26
_diffrn_reflns_limit_k_max 17
_diffrn_reflns_limit_k_min -9
_diffrn_reflns_limit_l_max 16
_diffrn_reflns_limit_l_min -28
_diffrn_reflns_number 26661
_diffrn_reflns_theta_max 72.00
_diffrn_reflns_theta_min 1.50
_diffrn_standards_decay_% 0
_diffrn_standards_interval_count 26661
_diffrn_standards_interval_time 3600
_diffrn_standards_number 100
_exptl_absorpt_coefficient_mu 16.29
_exptl_absorpt_correction_T_max 0.1846
_exptl_absorpt_correction_T_min 0.1503
_exptl_absorpt_correction_type sphere
_exptl_crystal_colour ' Colourless '
_exptl_crystal_density_diffrn 4.34
_exptl_crystal_description 'Sphere '
_exptl_crystal_F_000 1153.00
_exptl_crystal_size_rad 0.080(2)
_refine_diff_density_max 2.56
_refine_diff_density_min -1.42
_refine_ls_abs_structure_details 'Flack H D (1983), Acta Cryst. A39, 876-881'
_refine_ls_abs_structure_Flack 0.110(10)
_refine_ls_extinction_coef 51.9(18)
_refine_ls_extinction_method 'Larsen (1970)'
_refine_ls_goodness_of_fit_obs 1.7816
_refine_ls_matrix_type full
_refine_ls_number_parameters 149
_refine_ls_number_reflns 3372
_refine_ls_R_factor_obs 0.0231
_refine_ls_shift/esd_max 0.047315
_refine_ls_structure_factor_coef F
_refine_ls_weighting_details 'w = 1/\s^2^(F~o~)'
_refine_ls_weighting_scheme calc
_refine_ls_wR_factor_obs 0.0321
_reflns_number_observed 3372
_reflns_number_total 13483
_reflns_observed_criterion I>3.00\s(I)
_cod_data_source_file an0545.cif
_cod_data_source_block C71RTA153K
_cod_depositor_comments
;
The following automatic conversions were performed:
'_symmetry_cell_setting' value 'Orthorhombic ' changed to 'orthorhombic'
according to '/home/saulius/struct/CIF-dictionaries/cif_core.dic'
dictionary named 'cif_core.dic' version 2.4.1 from 2010-06-29.

Automatic conversion script
Id: cif_fix_enum 1527 2010-12-29 10:47:43Z saulius 

The following automatic conversions were performed:

'_exptl_absorpt_correction_type' tag value 'spherical' was replaced
with 'sphere' value.

Automatic conversion script
Id: cif_fix_values 1646 2011-03-28 12:23:43Z adriana 

The following automatic conversions were performed:

'_symmetry_cell_setting' value 'Orthorhombic ' changed to
'orthorhombic' according to
/home/saulius/struct/CIF-dictionaries/cif_core.dic dictionary named
'cif_core.dic' version 2.4.1 from 2010-06-29.

Automatic conversion script
Id: cif_fix_values 1715 2011-07-08 13:25:40Z adriana 
;
_cod_original_cell_volume 982.9(2)
_cod_original_sg_symbol_H-M 'P n a 21 '
_cod_original_formula_sum 'As2 Cs1.40 O10 Rb0.60 Ti2 '
_cod_database_code 2002912

loop_
_symmetry_equiv_pos_as_xyz
x,y,z
-x+1/2,y+1/2,z+1/2
x+1/2,-y+1/2,z
-x,-y,z+1/2

loop_
_atom_site_aniso_label
_atom_site_aniso_U_11
_atom_site_aniso_U_22
_atom_site_aniso_U_33
_atom_site_aniso_U_12
_atom_site_aniso_U_13
_atom_site_aniso_U_23
Rb1 0.0121(2) 0.00590(10) 0.0280(2) 0.00260(10) -0.00700(10) -0.00360(10)
Rb2 0.00760(10) 0.01070(10) 0.0168(2) 0.00231(9) -0.00120(10) -0.00230(10)
Cs1 0.0121(2) 0.00590(10) 0.0280(2) 0.00260(10) -0.00700(10) -0.00360(10)
Cs2 0.00760(10) 0.01070(10) 0.0168(2) 0.00231(9) -0.00120(10) -0.00230(10)
Ti1 0.0051(2) 0.0063(3) 0.0052(3) -0.0001(2) 0.0003(2) -0.0006(2)
Ti2 0.0052(3) 0.0063(3) 0.0040(3) -0.0005(2) -0.0004(2) 0.0004(3)
As1 0.0039(2) 0.0061(2) 0.0050(2) 0.00000(10) 0.00050(10) -0.0003(2)
As2 0.00560(10) 0.0051(2) 0.0048(2) -0.00030(10) -0.00010(10) 0.00050(10)
O1 0.0110(10) 0.0100(10) 0.0100(10) -0.0020(10) 0.0030(10) -0.0060(10)
O2 0.0050(10) 0.0140(10) 0.0100(10) 0.0020(10) 0.0020(10) 0.0040(10)
O3 0.0050(10) 0.0080(10) 0.012(2) 0.0010(10) -0.0010(10) -0.0010(10)
O4 0.0040(10) 0.0080(10) 0.013(2) 0.0017(9) 0.0000(10) 0.0000(10)
O5 0.0060(10) 0.0130(10) 0.0070(10) 0.0000(10) 0.0010(10) -0.0030(10)
O6 0.0080(10) 0.0070(10) 0.0060(10) 0.0000(10) -0.0010(10) 0.0000(10)
O7 0.0130(10) 0.0070(10) 0.0090(10) 0.0000(10) -0.0030(10) 0.0000(10)
O8 0.0120(10) 0.0080(10) 0.009(2) 0.0010(10) 0.0010(10) 0.0010(10)
O9 0.0060(10) 0.0110(10) 0.0090(10) 0.0020(10) 0.0030(10) 0.0030(10)
O10 0.0120(10) 0.0110(10) 0.0070(10) -0.0040(10) -0.0020(10) 0.0030(10)

loop_
_atom_site_label
_atom_site_fract_x
_atom_site_fract_y
_atom_site_fract_z
_atom_site_U_iso_or_equiv
_atom_site_thermal_displace_type
_atom_site_occupancy
Rb1 0.38546(2) 0.78357(5) 0.65286(4) 0.0153 Uani 0.423(6)
Rb2 0.10918(2) 0.69174(4) 0.90884(4) 0.0117 Uani 0.181(7)
Cs1 0.38546(2) 0.78357(5) 0.65286(4) 0.0153 Uani 0.577(6)
Cs2 0.10918(2) 0.69174(4) 0.90884(4) 0.0117 Uani 0.819(7)
Ti1 0.37291(5) 0.50140(10) 0.99450(8) 0.0055 Uani 1.0000
Ti2 0.25071(5) 0.26620(10) 0.74334(8) 0.0051 Uani 1.0000
As1 0.50085(3) 0.32730(6) 0.73737(6) 0.0050 Uani 1.0000
As2 0.17897(3) 0.50151(6) 0.48288(6) 0.0052 Uani 1.0000
O1 0.4861(3) 0.4800(5) 0.8581(3) 0.0103 Uani 1.0000
O2 0.5128(3) 0.4620(6) 0.6064(3) 0.0095 Uani 1.0000
O3 0.3975(2) 0.1909(5) 0.7133(3) 0.0086 Uani 1.0000
O4 0.6028(2) 0.1814(5) 0.7573(3) 0.0084 Uani 1.0000
O5 0.2168(2) -0.0558(5) 0.3534(3) 0.0085 Uani 1.0000
O6 0.2179(2) 0.0538(5) 0.6032(3) 0.0070 Uani 1.0000
O7 0.1127(2) 0.2993(5) 0.4450(3) 0.0095 Uani 1.0000
O8 0.1101(2) 0.7007(5) 0.5165(3) 0.0096 Uani 1.0000
O9 0.2555(2) 0.5464(5) 0.3608(3) 0.0085 Uani 1.0000
O10 0.2565(3) 0.4530(5) 0.6027(3) 0.0101 Uani 1.0000

loop_
_atom_type_symbol
_atom_type_scat_dispersion_real
_atom_type_scat_dispersion_imag
_atom_type_scat_source
'Rb  ' -0.9393 2.9676 International_Tables_Vol_IV_Table_2.2B
'Cs  ' -0.3680 2.1192 International_Tables_Vol_IV_Table_2.2B
'Ti  ' 0.2776 0.4457 International_Tables_Vol_IV_Table_2.2B
'As  ' 0.0499 2.0058 International_Tables_Vol_IV_Table_2.2B
'O   ' 0.0106 0.0060 International_Tables_Vol_IV_Table_2.2B

loop_
_geom_angle_atom_site_label_1
_geom_angle_atom_site_label_2
_geom_angle_atom_site_label_3
_geom_angle_site_symmetry_1
_geom_angle_site_symmetry_2
_geom_angle_site_symmetry_3
_geom_angle
_geom_angle_publ_flag
O1 Ti1 O2 . . 4_665 82.70(10) no
O1 Ti1 O5 . . 2_555 83.80(10) no
O2 Ti1 O5 4_665 . 2_555 166.10(10) no
O1 Ti1 O6 . . 2_555 172.0(2) no
O2 Ti1 O6 4_665 . 2_555 96.3(2) no
O5 Ti1 O6 2_555 . 2_555 97.50(10) no
O1 Ti1 O7 . . 2_555 79.90(10) no
O2 Ti1 O7 4_665 . 2_555 87.8(2) no
O5 Ti1 O7 2_555 . 2_555 92.90(10) no
O6 Ti1 O7 2_555 . 2_555 92.20(10) no
O1 Ti1 O8 . . 2_545 86.10(10) no
O2 Ti1 O8 4_665 . 2_545 88.20(10) no
O5 Ti1 O8 2_555 . 2_545 87.70(10) no
O6 Ti1 O8 2_555 . 2_545 101.8(2) no
O7 Ti1 O8 2_555 . 2_545 165.80(10) no
O3 Ti2 O4 . . 3_455 173.6(2) no
O3 Ti2 O5 . . 2_555 92.30(10) no
O4 Ti2 O5 3_455 . 2_555 94.20(10) no
O3 Ti2 O6 . . . 85.30(10) no
O4 Ti2 O6 3_455 . . 88.20(10) no
O5 Ti2 O6 2_555 . . 176.9(2) no
O3 Ti2 O9 . . 2_545 87.30(10) no
O4 Ti2 O9 3_455 . 2_545 92.60(10) no
O5 Ti2 O9 2_555 . 2_545 95.8(2) no
O6 Ti2 O9 . . 2_545 86.10(10) no
O3 Ti2 O10 . . . 90.10(10) no
O4 Ti2 O10 3_455 . . 89.00(10) no
O5 Ti2 O10 2_555 . . 93.6(2) no
O6 Ti2 O10 . . . 84.40(10) no
O9 Ti2 O10 2_545 . . 170.2(2) no
O1 As1 O2 . . . 108.8(2) no
O1 As1 O3 . . . 111.3(2) no
O2 As1 O3 . . . 104.3(2) no
O1 As1 O4 . . . 111.0(2) no
O2 As1 O4 . . . 110.2(2) no
O3 As1 O4 . . . 111.1(2) no
O7 As2 O8 . . . 114.8(2) no
O7 As2 O9 . . . 106.2(2) no
O8 As2 O9 . . . 110.8(2) no
O7 As2 O10 . . . 110.5(2) no
O8 As2 O10 . . . 109.4(2) no
O9 As2 O10 . . . 104.60(10) no
Ti1 O1 As1 . . . 131.7(2) no
Ti1 O2 As1 4_664 . . 130.8(2) no
Ti2 O3 As1 . . . 128.7(2) no
Ti2 O4 As1 3_555 . . 132.6(2) no
Ti1 O5 Ti2 2_544 . 2_544 143.9(2) no
Ti1 O6 Ti2 2_544 . . 139.8(2) no
Ti1 O7 As2 2_544 . . 132.5(2) no
Ti1 O8 As2 2_554 . . 135.3(2) no
Ti2 O9 As2 2_554 . . 127.7(2) no
Ti2 O10 As2 . . . 133.3(2) no

loop_
_geom_bond_atom_site_label_1
_geom_bond_atom_site_label_2
_geom_bond_site_symmetry_1
_geom_bond_site_symmetry_2
_geom_bond_distance
_geom_bond_publ_flag
Ti1 O1 . . 2.119(4) no
Ti1 O2 . 4_665 1.967(4) no
Ti1 O5 . 2_555 1.977(3) no
Ti1 O6 . 2_555 1.727(3) no
Ti1 O7 . 2_555 2.103(4) no
Ti1 O8 . 2_545 2.071(3) no
Ti2 O3 . . 2.063(3) no
Ti2 O4 . 3_455 2.024(3) no
Ti2 O5 . 2_555 1.749(3) no
Ti2 O6 . . 2.134(3) no
Ti2 O9 . 2_545 1.959(3) no
Ti2 O10 . . 1.977(3) no
As1 O1 . . 1.675(4) no
As1 O2 . . 1.688(4) no
As1 O3 . . 1.689(3) no
As1 O4 . . 1.704(3) no
As2 O7 . . 1.687(3) no
As2 O8 . . 1.680(3) no
As2 O9 . . 1.696(3) no
As2 O10 . . 1.690(3) no
